data_9000760
loop_
_publ_author_name
'Mazzi, F.'
'Rossi, G.'

_publ_section_title
;
 The crystal structure of taramellite
 Locality: Rush Creek, Fresno County, California, USA
;
_journal_name_full 'American Mineralogist'
_journal_page_first 123
_journal_page_last 128
_journal_volume 65
_journal_year 1980
_chemical_formula_sum 'B2 Ba4 Cl0.95 Fe O29 Si8 Ti3'
_chemical_name_mineral Titantaramellite
_space_group_IT_number 59
_symmetry_space_group_name_Hall '-P 2ab 2a'
_symmetry_space_group_name_H-M 'P m m n :2'
_cell_angle_alpha 90
_cell_angle_beta 90
_cell_angle_gamma 90
_cell_length_a 12.220
_cell_length_b 13.952
_cell_length_c 7.128
_cell_formula_units_Z 2
_cell_volume 1215.277
_exptl_crystal_density_diffrn 4.079
_cod_original_sg_symbol_H-M 'P m m n'
_cod_original_formula_sum 'Ba4 (Ti3 Fe) Si8 B2 O29 Cl.95'
_cod_database_code 9000760

loop_
_symmetry_equiv_pos_as_xyz
x,y,z
x,1/2-y,z
-x,1/2+y,-z
1/2-x,y,z
1/2+x,-y,-z
1/2+x,1/2+y,-z
1/2-x,1/2-y,z
-x,-y,-z

loop_
_atom_site_aniso_label
_atom_site_aniso_U_11
_atom_site_aniso_U_22
_atom_site_aniso_U_33
_atom_site_aniso_U_12
_atom_site_aniso_U_13
_atom_site_aniso_U_23
Ba1 0.00908 0.01085 0.03629 0.00000 0.00000 0.00000
Ba2 0.01664 0.00690 0.02780 0.00000 0.00000 0.00000
Ba3 0.00983 0.01085 0.01004 0.00000 0.00000 -0.00101
Ti 0.01059 0.00986 0.00901 0.00086 -0.00088 -0.00151
Fe 0.01059 0.00986 0.00901 0.00086 -0.00088 -0.00151
Si1 0.00605 0.00493 0.00618 0.00000 0.00000 -0.00101
Si2 0.00757 0.00493 0.00643 0.00000 0.00044 0.00050
B 0.00303 0.00000 0.00335 0.00000 0.00000 0.00000
O1 0.02194 0.00493 0.01647 0.00000 -0.00574 0.00000
O2 0.01513 0.00394 0.01210 0.00000 -0.00221 0.00000
O3 0.02118 0.00789 0.01261 0.00000 0.00000 0.00302
O4 0.05901 0.00986 0.01158 0.00000 0.00000 -0.00252
O5 0.00983 0.01183 0.00721 0.00259 0.00088 0.00050
O6 0.00908 0.01183 0.00849 0.00086 0.00177 -0.00302
O7 0.00983 0.01085 0.01184 0.00000 -0.00132 -0.00302
O8 0.00530 0.01183 0.01364 0.00000 0.00132 -0.00302
O9 0.01891 0.00888 0.00695 -0.00173 0.00088 0.00302
O10 0.01513 0.01381 0.00566 0.00000 0.00000 0.00000
Cl 0.01740 0.01085 0.00849 0.00000 0.00000 0.00000

loop_
_atom_site_label
_atom_site_fract_x
_atom_site_fract_y
_atom_site_fract_z
_atom_site_occupancy
Ba1 0.75000 0.25000 0.23620 1.00000
Ba2 0.25000 0.75000 0.46710 1.00000
Ba3 0.25000 0.47160 0.00780 1.00000
Ti 0.62850 0.50260 0.47580 0.75000
Fe 0.62850 0.50260 0.47580 0.25000
Si1 0.48960 0.36590 0.20620 1.00000
Si2 0.47360 0.64410 0.20510 1.00000
B 0.25000 0.65850 0.27870 1.00000
O1 0.50870 0.25000 0.22170 1.00000
O2 0.51910 0.75000 0.26560 1.00000
O3 0.25000 0.57540 0.40940 1.00000
O4 0.75000 0.57110 0.36090 1.00000
O5 0.53830 0.60900 0.01620 1.00000
O6 0.38100 0.39940 0.31490 1.00000
O7 0.60660 0.41180 0.26280 1.00000
O8 0.34530 0.64770 0.14580 1.00000
O9 0.49380 0.57180 0.37410 1.00000
O10 0.25000 0.75000 0.37800 1.00000
Cl 0.25000 0.25000 -0.00490 0.95000
